data_7063623
loop_
_publ_author_name
'Khatun, Mohafuza'
'Mandal, Jayanta'
'Ganguly, Rajdeep'
'Barui, Ananya'
'Banerjee, Snehasis'
'Saha, Amrita'

_publ_section_title
;
 Derivative of clove oil used as chemosensor for colorimetric and
 fluorometric detection of Al3+: crystal structure description and live
 cell imaging
;
_journal_name_full 'New Journal of Chemistry'
_journal_paper_doi 10.1039/D4NJ04724A
_journal_year 2025
_chemical_formula_sum 'C37 H36 N4 O4'
_chemical_formula_weight 600.70
_space_group_crystal_system triclinic
_space_group_IT_number 2
_space_group_name_Hall '-P 1'
_space_group_name_H-M_alt 'P -1'
_atom_sites_solution_hydrogens geom
_audit_creation_method SHELXL-2017/1
_audit_update_record
;
2023-07-14 deposited with the CCDC.	2025-01-03 downloaded from the CCDC.
;
_cell_angle_alpha 94.1270(10)
_cell_angle_beta 103.7440(10)
_cell_angle_gamma 94.6350(10)
_cell_formula_units_Z 2
_cell_length_a 9.3947(3)
_cell_length_b 12.3486(3)
_cell_length_c 14.4715(4)
_cell_measurement_reflns_used 7140
_cell_measurement_temperature 273(2)
_cell_measurement_theta_max 27.127
_cell_measurement_theta_min 1.662
_cell_volume 1618.23(8)
_computing_structure_refinement 'SHELXL-2017/1 (Sheldrick, 2017)'
_computing_structure_solution 'SHELXT 2014/5 (Sheldrick, 2014)'
_diffrn_ambient_temperature 273(2)
_diffrn_measured_fraction_theta_full 0.997
_diffrn_measured_fraction_theta_max 0.997
_diffrn_measurement_device_type CCD
_diffrn_measurement_method 'omega and phi scans'
_diffrn_radiation_type MoK\a
_diffrn_radiation_wavelength 0.71073
_diffrn_reflns_av_R_equivalents 0.0419
_diffrn_reflns_av_unetI/netI 0.0234
_diffrn_reflns_Laue_measured_fraction_full 0.997
_diffrn_reflns_Laue_measured_fraction_max 0.997
_diffrn_reflns_limit_h_max 12
_diffrn_reflns_limit_h_min -12
_diffrn_reflns_limit_k_max 15
_diffrn_reflns_limit_k_min -15
_diffrn_reflns_limit_l_max 18
_diffrn_reflns_limit_l_min -18
_diffrn_reflns_number 56510
_diffrn_reflns_point_group_measured_fraction_full 0.997
_diffrn_reflns_point_group_measured_fraction_max 0.997
_diffrn_reflns_theta_full 25.242
_diffrn_reflns_theta_max 27.127
_diffrn_reflns_theta_min 1.662
_diffrn_source 'fine-focus sealed tube'
_exptl_absorpt_coefficient_mu 0.081
_exptl_crystal_colour pink
_exptl_crystal_density_diffrn 1.233
_exptl_crystal_description block
_exptl_crystal_F_000 636
_refine_diff_density_max 0.531
_refine_diff_density_min -0.420
_refine_diff_density_rms 0.055
_refine_ls_extinction_method none
_refine_ls_goodness_of_fit_ref 1.042
_refine_ls_hydrogen_treatment constr
_refine_ls_matrix_type full
_refine_ls_number_parameters 406
_refine_ls_number_reflns 7140
_refine_ls_number_restraints 0
_refine_ls_restrained_S_all 1.042
_refine_ls_R_factor_all 0.0876
_refine_ls_R_factor_gt 0.0726
_refine_ls_shift/su_max 0.000
_refine_ls_shift/su_mean 0.000
_refine_ls_structure_factor_coef Fsqd
_refine_ls_weighting_details 'w=1/[\s^2^(Fo^2^)+(0.1049P)^2^+1.1747P] where P=(Fo^2^+2Fc^2^)/3'
_refine_ls_weighting_scheme calc
_refine_ls_wR_factor_gt 0.2041
_refine_ls_wR_factor_ref 0.2183
_reflns_Friedel_coverage 0.000
_reflns_number_gt 5687
_reflns_number_total 7140
_reflns_threshold_expression 'I > 2\s(I)'
_cod_data_source_file d4nj04724a2.cif
_cod_data_source_block shelx
_cod_database_code 7063623
_shelx_shelxl_version_number 2017/1
_shelx_space_group_comment
;
The symmetry employed for this shelxl refinement is uniquely defined
by the following loop, which should always be used as a source of
symmetry information in preference to the above space-group names.
They are only intended as comments.
;

loop_
_space_group_symop_operation_xyz
'x, y, z'
'-x, -y, -z'

loop_
_atom_site_label
_atom_site_type_symbol
_atom_site_fract_x
_atom_site_fract_y
_atom_site_fract_z
_atom_site_U_iso_or_equiv
_atom_site_adp_type
_atom_site_occupancy
_atom_site_site_symmetry_order
_atom_site_calc_flag
_atom_site_refinement_flags_posn
_atom_site_refinement_flags_adp
_atom_site_refinement_flags_occupancy
_atom_site_disorder_assembly
_atom_site_disorder_group
O1 O 0.47101(18) 0.09145(14) 0.74015(13) 0.0505(4) Uani 1 1 d . . . . .
O2 O 0.2997(3) 0.50954(15) 0.51918(14) 0.0629(5) Uani 1 1 d . . . . .
O3 O 0.2751(2) 0.35415(13) 0.85768(12) 0.0503(4) Uani 1 1 d . . . . .
H3 H 0.284443 0.340434 0.803280 0.076 Uiso 1 1 calc R U . . .
N4 N 0.3449(2) 0.40064(15) 0.69881(13) 0.0379(4) Uani 1 1 d . . . . .
N3 N 0.3561(2) 0.36453(14) 0.60884(12) 0.0361(4) Uani 1 1 d . . . . .
O4 O 0.2444(3) 0.42679(17) 1.02550(15) 0.0747(7) Uani 1 1 d . . . . .
C11 C 0.5493(2) 0.24342(16) 0.66036(15) 0.0346(4) Uani 1 1 d . . . . .
C20 C 0.3915(2) 0.24019(18) 0.49253(15) 0.0378(5) Uani 1 1 d . . . . .
C14 C 0.6689(2) 0.31589(17) 0.65366(16) 0.0385(5) Uani 1 1 d . . . . .
H14 H 0.652558 0.366621 0.608764 0.046 Uiso 1 1 calc R U . . .
C12 C 0.5775(2) 0.16850(18) 0.72640(15) 0.0376(5) Uani 1 1 d . . . . .
N1 N 0.9745(3) 0.2343(2) 0.83359(19) 0.0672(7) Uani 1 1 d . . . . .
C9 C 0.1333(2) 0.16810(18) 0.58355(16) 0.0405(5) Uani 1 1 d . . . . .
H9 H 0.102255 0.218464 0.540151 0.049 Uiso 1 1 calc R U . . .
C26 C 0.3320(3) 0.41685(18) 0.52685(16) 0.0404(5) Uani 1 1 d . . . . .
C13 C 0.7171(3) 0.1643(2) 0.78477(16) 0.0439(5) Uani 1 1 d . . . . .
H13 H 0.732351 0.112479 0.828706 0.053 Uiso 1 1 calc R U . . .
C17 C 0.8345(3) 0.2373(2) 0.77799(16) 0.0430(5) Uani 1 1 d . . . . .
C15 C 0.8085(2) 0.31545(18) 0.71008(16) 0.0402(5) Uani 1 1 d . . . . .
C25 C 0.3537(2) 0.33533(18) 0.45280(15) 0.0400(5) Uani 1 1 d . . . . .
C8 C 0.2850(2) 0.17055(17) 0.62521(15) 0.0353(4) Uani 1 1 d . . . . .
N2 N -0.0274(3) -0.0580(2) 0.6880(2) 0.0732(8) Uani 1 1 d . . . . .
C7 C 0.3268(2) 0.09681(19) 0.69078(16) 0.0412(5) Uani 1 1 d . . . . .
C4 C 0.0282(3) 0.09517(19) 0.60349(16) 0.0429(5) Uani 1 1 d . . . . .
C34 C 0.3754(3) 0.6476(2) 0.8542(2) 0.0526(6) Uani 1 1 d . . . . .
H34 H 0.399789 0.696720 0.813218 0.063 Uiso 1 1 calc R U . . .
C10 C 0.3962(2) 0.25043(16) 0.59841(15) 0.0345(4) Uani 1 1 d . . . . .
C28 C 0.3427(2) 0.53696(19) 0.82145(17) 0.0420(5) Uani 1 1 d . . . . .
C27 C 0.3521(3) 0.50165(19) 0.72495(17) 0.0440(5) Uani 1 1 d . . . . .
H27 H 0.363424 0.553051 0.682655 0.053 Uiso 1 1 calc R U . . .
C21 C 0.4215(3) 0.1528(2) 0.43773(18) 0.0507(6) Uani 1 1 d . . . . .
H21 H 0.447834 0.088773 0.464300 0.061 Uiso 1 1 calc R U . . .
C29 C 0.3038(2) 0.46379(18) 0.88273(17) 0.0417(5) Uani 1 1 d . . . . .
C16 C 0.9334(3) 0.3932(2) 0.6975(2) 0.0545(6) Uani 1 1 d . . . . .
H16A H 1.022580 0.381634 0.742608 0.082 Uiso 1 1 calc R U . . .
H16B H 0.945766 0.380384 0.633740 0.082 Uiso 1 1 calc R U . . .
H16C H 0.911361 0.466947 0.708003 0.082 Uiso 1 1 calc R U . . .
C6 C 0.2252(3) 0.0204(2) 0.71208(18) 0.0526(6) Uani 1 1 d . . . . .
H6 H 0.257237 -0.029261 0.755976 0.063 Uiso 1 1 calc R U . . .
C24 C 0.3434(3) 0.3466(2) 0.35663(17) 0.0526(6) Uani 1 1 d . . . . .
H24 H 0.318550 0.411184 0.330457 0.063 Uiso 1 1 calc R U . . .
C5 C -0.1324(3) 0.0970(2) 0.5568(2) 0.0539(6) Uani 1 1 d . . . . .
H5A H -0.188948 0.040806 0.579064 0.081 Uiso 1 1 calc R U . . .
H5B H -0.162973 0.166783 0.572755 0.081 Uiso 1 1 calc R U . . .
H5C H -0.147862 0.084550 0.488726 0.081 Uiso 1 1 calc R U . . .
C33 C 0.3725(3) 0.6856(2) 0.9449(2) 0.0565(7) Uani 1 1 d . . . . .
C3 C 0.0761(3) 0.0177(2) 0.66820(18) 0.0508(6) Uani 1 1 d . . . . .
C22 C 0.4109(3) 0.1638(3) 0.34097(19) 0.0595(7) Uani 1 1 d . . . . .
H22 H 0.430962 0.106225 0.302568 0.071 Uiso 1 1 calc R U . . .
C30 C 0.2918(3) 0.5034(2) 0.97372(18) 0.0501(6) Uani 1 1 d . . . . .
C23 C 0.3712(3) 0.2589(3) 0.30128(18) 0.0582(7) Uani 1 1 d . . . . .
H23 H 0.363161 0.263735 0.236434 0.070 Uiso 1 1 calc R U . . .
C32 C 0.3288(3) 0.6127(2) 1.0039(2) 0.0561(7) Uani 1 1 d . . . . .
H32 H 0.324387 0.638121 1.065083 0.067 Uiso 1 1 calc R U . . .
C35 C 0.4229(4) 0.8051(3) 0.9813(3) 0.0760(10) Uani 1 1 d . . . . .
H35A H 0.354892 0.850968 0.945460 0.091 Uiso 1 1 calc R U . . .
H35B H 0.420509 0.816369 1.047893 0.091 Uiso 1 1 calc R U . . .
C36 C 0.5719(4) 0.8379(2) 0.9721(2) 0.0668(8) Uani 1 1 d . . . . .
H013 H 0.646517 0.798149 1.002303 0.080 Uiso 1 1 calc R U . . .
C37 C 0.6095(5) 0.9168(3) 0.9260(3) 0.0791(9) Uani 1 1 d . . . . .
H37B H 0.538654 0.958842 0.894686 0.095 Uiso 1 1 calc R U . . .
H37A H 0.707383 0.931507 0.924238 0.095 Uiso 1 1 calc R U . . .
C18 C 1.0149(3) 0.1491(3) 0.8978(3) 0.0788(10) Uani 1 1 d . . . . .
H18A H 0.958193 0.080649 0.869379 0.095 Uiso 1 1 calc R U . . .
H18B H 1.118291 0.139655 0.904925 0.095 Uiso 1 1 calc R U . . .
C2 C 0.0115(4) -0.1458(4) 0.7466(3) 0.0993(15) Uani 1 1 d . . . . .
H2A H -0.073581 -0.171672 0.768921 0.119 Uiso 1 1 calc R U . . .
H2B H 0.088744 -0.117199 0.802358 0.119 Uiso 1 1 calc R U . . .
C31 C 0.2128(6) 0.4651(3) 1.1125(3) 0.1050(16) Uani 1 1 d . . . . .
H31A H 0.180565 0.404213 1.142707 0.158 Uiso 1 1 calc R U . . .
H31B H 0.299931 0.503800 1.154015 0.158 Uiso 1 1 calc R U . . .
H31C H 0.136527 0.513118 1.099563 0.158 Uiso 1 1 calc R U . . .
C1 C 0.0618(6) -0.2387(5) 0.6990(5) 0.144(3) Uani 1 1 d . . . . .
H1A H 0.085363 -0.293178 0.742760 0.216 Uiso 1 1 calc R U . . .
H1B H -0.014737 -0.269242 0.644673 0.216 Uiso 1 1 calc R U . . .
H1C H 0.147874 -0.214673 0.678170 0.216 Uiso 1 1 calc R U . . .
C19 C 0.9887(6) 0.1752(5) 0.9913(3) 0.1117(15) Uani 1 1 d . . . . .
H19A H 1.016599 0.117468 1.030808 0.168 Uiso 1 1 calc R U . . .
H19B H 1.046128 0.242204 1.020272 0.168 Uiso 1 1 calc R U . . .
H19C H 0.886078 0.183215 0.984737 0.168 Uiso 1 1 calc R U . . .

loop_
_atom_site_aniso_label
_atom_site_aniso_U_11
_atom_site_aniso_U_22
_atom_site_aniso_U_33
_atom_site_aniso_U_23
_atom_site_aniso_U_13
_atom_site_aniso_U_12
O1 0.0422(9) 0.0542(10) 0.0514(10) 0.0234(8) 0.0029(7) -0.0087(7)
O2 0.0959(15) 0.0434(10) 0.0519(11) 0.0147(8) 0.0159(10) 0.0190(10)
O3 0.0676(11) 0.0393(9) 0.0447(9) 0.0007(7) 0.0186(8) -0.0029(8)
N4 0.0390(9) 0.0399(10) 0.0342(9) -0.0022(7) 0.0103(7) 0.0014(7)
N3 0.0447(10) 0.0328(9) 0.0312(9) 0.0024(7) 0.0101(7) 0.0042(7)
O4 0.1196(19) 0.0628(13) 0.0493(11) 0.0042(9) 0.0397(12) -0.0021(12)
C11 0.0377(10) 0.0320(10) 0.0340(10) 0.0027(8) 0.0096(8) 0.0006(8)
C20 0.0380(11) 0.0409(11) 0.0334(11) 0.0007(8) 0.0095(8) -0.0022(9)
C14 0.0425(11) 0.0332(10) 0.0400(11) 0.0056(8) 0.0111(9) 0.0011(8)
C12 0.0387(11) 0.0374(11) 0.0361(11) 0.0057(8) 0.0096(9) -0.0025(8)
N1 0.0429(12) 0.0882(18) 0.0653(15) 0.0338(13) -0.0003(10) -0.0059(11)
C9 0.0433(12) 0.0384(11) 0.0393(11) -0.0004(9) 0.0104(9) 0.0049(9)
C26 0.0449(12) 0.0381(11) 0.0368(11) 0.0075(9) 0.0075(9) 0.0006(9)
C13 0.0444(12) 0.0497(13) 0.0371(11) 0.0148(10) 0.0070(9) 0.0008(10)
C17 0.0403(12) 0.0498(13) 0.0378(11) 0.0055(9) 0.0083(9) 0.0000(9)
C15 0.0423(11) 0.0384(11) 0.0408(12) 0.0024(9) 0.0143(9) -0.0018(9)
C25 0.0410(11) 0.0438(12) 0.0333(11) 0.0046(9) 0.0078(9) -0.0035(9)
C8 0.0387(11) 0.0338(10) 0.0330(10) -0.0005(8) 0.0107(8) -0.0013(8)
N2 0.0546(14) 0.0853(18) 0.0765(17) 0.0288(14) 0.0128(12) -0.0209(12)
C7 0.0394(11) 0.0451(12) 0.0371(11) 0.0062(9) 0.0073(9) -0.0041(9)
C4 0.0412(12) 0.0465(12) 0.0403(12) -0.0066(9) 0.0128(9) 0.0002(9)
C34 0.0600(15) 0.0429(13) 0.0595(15) -0.0027(11) 0.0293(13) -0.0048(11)
C10 0.0418(11) 0.0298(10) 0.0324(10) 0.0017(8) 0.0107(8) 0.0029(8)
C28 0.0395(11) 0.0421(12) 0.0442(12) -0.0028(9) 0.0141(9) -0.0017(9)
C27 0.0493(13) 0.0392(12) 0.0456(13) 0.0021(9) 0.0183(10) -0.0025(9)
C21 0.0579(15) 0.0484(13) 0.0464(13) -0.0031(10) 0.0164(11) 0.0041(11)
C29 0.0400(11) 0.0392(11) 0.0440(12) -0.0021(9) 0.0096(9) -0.0003(9)
C16 0.0442(13) 0.0554(15) 0.0639(16) 0.0154(12) 0.0140(12) -0.0051(11)
C6 0.0504(14) 0.0591(15) 0.0451(13) 0.0177(11) 0.0069(11) -0.0110(11)
C24 0.0595(15) 0.0606(15) 0.0372(12) 0.0107(11) 0.0122(11) -0.0043(12)
C5 0.0406(13) 0.0600(15) 0.0589(16) -0.0100(12) 0.0136(11) 0.0008(11)
C33 0.0593(16) 0.0464(14) 0.0659(17) -0.0146(12) 0.0291(13) -0.0066(11)
C3 0.0466(13) 0.0579(15) 0.0462(13) 0.0029(11) 0.0148(11) -0.0127(11)
C22 0.0635(17) 0.0686(18) 0.0468(14) -0.0144(13) 0.0223(12) 0.0006(13)
C30 0.0550(14) 0.0527(14) 0.0438(13) 0.0027(10) 0.0164(11) 0.0008(11)
C23 0.0628(16) 0.0776(19) 0.0336(12) -0.0005(12) 0.0173(11) -0.0077(14)
C32 0.0634(16) 0.0575(15) 0.0483(14) -0.0114(12) 0.0225(12) -0.0003(12)
C35 0.095(2) 0.0545(17) 0.082(2) -0.0248(15) 0.0457(19) -0.0156(16)
C36 0.0721(19) 0.0485(15) 0.0692(19) 0.0033(13) 0.0027(15) -0.0094(13)
C37 0.091(2) 0.0579(18) 0.089(2) 0.0088(17) 0.028(2) -0.0050(16)
C18 0.0464(15) 0.116(3) 0.071(2) 0.038(2) 0.0011(14) 0.0016(16)
C2 0.068(2) 0.119(3) 0.099(3) 0.057(3) -0.002(2) -0.038(2)
C31 0.185(5) 0.086(3) 0.060(2) 0.0049(18) 0.067(3) -0.001(3)
C1 0.104(4) 0.107(4) 0.196(6) 0.079(4) -0.022(4) -0.015(3)
C19 0.106(3) 0.147(4) 0.078(3) 0.024(3) 0.015(2) 0.004(3)

loop_
_atom_type_symbol
_atom_type_description
_atom_type_scat_dispersion_real
_atom_type_scat_dispersion_imag
_atom_type_scat_source
C C 0.0033 0.0016 'International Tables Vol C Tables 4.2.6.8 and 6.1.1.4'
H H 0.0000 0.0000 'International Tables Vol C Tables 4.2.6.8 and 6.1.1.4'
N N 0.0061 0.0033 'International Tables Vol C Tables 4.2.6.8 and 6.1.1.4'
O O 0.0106 0.0060 'International Tables Vol C Tables 4.2.6.8 and 6.1.1.4'

loop_
_geom_angle_atom_site_label_1
_geom_angle_atom_site_label_2
_geom_angle_atom_site_label_3
_geom_angle
_geom_angle_site_symmetry_1
_geom_angle_site_symmetry_3
_geom_angle_publ_flag
C7 O1 C12 117.92(17) . . ?
C29 O3 H3 109.5 . . ?
C27 N4 N3 121.37(19) . . ?
C26 N3 N4 129.50(18) . . ?
C26 N3 C10 115.33(17) . . ?
N4 N3 C10 115.14(16) . . ?
C30 O4 C31 116.8(2) . . ?
C12 C11 C14 117.0(2) . . ?
C12 C11 C10 122.19(18) . . ?
C14 C11 C10 120.81(18) . . ?
C21 C20 C25 120.8(2) . . ?
C21 C20 C10 128.6(2) . . ?
C25 C20 C10 110.60(18) . . ?
C15 C14 C11 123.2(2) . . ?
C15 C14 H14 118.4 . . ?
C11 C14 H14 118.4 . . ?
C11 C12 O1 123.37(19) . . ?
C11 C12 C13 122.0(2) . . ?
O1 C12 C13 114.65(19) . . ?
C17 N1 C18 123.1(2) . . ?
C4 C9 C8 123.6(2) . . ?
C4 C9 H9 118.2 . . ?
C8 C9 H9 118.2 . . ?
O2 C26 N3 126.4(2) . . ?
O2 C26 C25 129.1(2) . . ?
N3 C26 C25 104.55(18) . . ?
C12 C13 C17 120.5(2) . . ?
C12 C13 H13 119.8 . . ?
C17 C13 H13 119.8 . . ?
N1 C17 C13 121.9(2) . . ?
N1 C17 C15 119.4(2) . . ?
C13 C17 C15 118.7(2) . . ?
C14 C15 C17 118.7(2) . . ?
C14 C15 C16 120.7(2) . . ?
C17 C15 C16 120.6(2) . . ?
C20 C25 C24 121.6(2) . . ?
C20 C25 C26 110.10(19) . . ?
C24 C25 C26 128.3(2) . . ?
C7 C8 C9 116.7(2) . . ?
C7 C8 C10 121.96(19) . . ?
C9 C8 C10 121.35(19) . . ?
C3 N2 C2 123.2(3) . . ?
C8 C7 O1 123.59(19) . . ?
C8 C7 C6 121.8(2) . . ?
O1 C7 C6 114.6(2) . . ?
C9 C4 C3 118.0(2) . . ?
C9 C4 C5 121.0(2) . . ?
C3 C4 C5 121.0(2) . . ?
C33 C34 C28 121.8(2) . . ?
C33 C34 H34 119.1 . . ?
C28 C34 H34 119.1 . . ?
N3 C10 C8 110.83(17) . . ?
N3 C10 C11 109.50(16) . . ?
C8 C10 C11 110.55(17) . . ?
N3 C10 C20 99.40(16) . . ?
C8 C10 C20 113.55(17) . . ?
C11 C10 C20 112.47(17) . . ?
C29 C28 C34 118.9(2) . . ?
C29 C28 C27 122.2(2) . . ?
C34 C28 C27 118.9(2) . . ?
N4 C27 C28 119.9(2) . . ?
N4 C27 H27 120.1 . . ?
C28 C27 H27 120.1 . . ?
C20 C21 C22 117.8(3) . . ?
C20 C21 H21 121.1 . . ?
C22 C21 H21 121.1 . . ?
O3 C29 C28 122.7(2) . . ?
O3 C29 C30 117.9(2) . . ?
C28 C29 C30 119.5(2) . . ?
C15 C16 H16A 109.5 . . ?
C15 C16 H16B 109.5 . . ?
H16A C16 H16B 109.5 . . ?
C15 C16 H16C 109.5 . . ?
H16A C16 H16C 109.5 . . ?
H16B C16 H16C 109.5 . . ?
C7 C6 C3 120.4(2) . . ?
C7 C6 H6 119.8 . . ?
C3 C6 H6 119.8 . . ?
C23 C24 C25 117.8(3) . . ?
C23 C24 H24 121.1 . . ?
C25 C24 H24 121.1 . . ?
C4 C5 H5A 109.5 . . ?
C4 C5 H5B 109.5 . . ?
H5A C5 H5B 109.5 . . ?
C4 C5 H5C 109.5 . . ?
H5A C5 H5C 109.5 . . ?
H5B C5 H5C 109.5 . . ?
C34 C33 C32 118.7(2) . . ?
C34 C33 C35 120.3(3) . . ?
C32 C33 C35 121.0(2) . . ?
N2 C3 C6 121.5(3) . . ?
N2 C3 C4 119.1(2) . . ?
C6 C3 C4 119.3(2) . . ?
C23 C22 C21 121.2(2) . . ?
C23 C22 H22 119.4 . . ?
C21 C22 H22 119.4 . . ?
O4 C30 C32 125.5(2) . . ?
O4 C30 C29 114.9(2) . . ?
C32 C30 C29 119.5(2) . . ?
C24 C23 C22 120.9(2) . . ?
C24 C23 H23 119.6 . . ?
C22 C23 H23 119.6 . . ?
C30 C32 C33 121.5(2) . . ?
C30 C32 H32 119.3 . . ?
C33 C32 H32 119.3 . . ?
C36 C35 C33 112.2(3) . . ?
C36 C35 H35A 109.2 . . ?
C33 C35 H35A 109.2 . . ?
C36 C35 H35B 109.2 . . ?
C33 C35 H35B 109.2 . . ?
H35A C35 H35B 107.9 . . ?
C37 C36 C35 126.2(4) . . ?
C37 C36 H013 116.9 . . ?
C35 C36 H013 116.9 . . ?
C36 C37 H37B 120.0 . . ?
C36 C37 H37A 120.0 . . ?
H37B C37 H37A 120.0 . . ?
C19 C18 N1 112.3(4) . . ?
C19 C18 H18A 109.1 . . ?
N1 C18 H18A 109.1 . . ?
C19 C18 H18B 109.1 . . ?
N1 C18 H18B 109.1 . . ?
H18A C18 H18B 107.9 . . ?
N2 C2 C1 114.8(4) . . ?
N2 C2 H2A 108.6 . . ?
C1 C2 H2A 108.6 . . ?
N2 C2 H2B 108.6 . . ?
C1 C2 H2B 108.6 . . ?
H2A C2 H2B 107.5 . . ?
O4 C31 H31A 109.5 . . ?
O4 C31 H31B 109.5 . . ?
H31A C31 H31B 109.5 . . ?
O4 C31 H31C 109.5 . . ?
H31A C31 H31C 109.5 . . ?
H31B C31 H31C 109.5 . . ?
C2 C1 H1A 109.5 . . ?
C2 C1 H1B 109.5 . . ?
H1A C1 H1B 109.5 . . ?
C2 C1 H1C 109.5 . . ?
H1A C1 H1C 109.5 . . ?
H1B C1 H1C 109.5 . . ?
C18 C19 H19A 109.5 . . ?
C18 C19 H19B 109.5 . . ?
H19A C19 H19B 109.5 . . ?
C18 C19 H19C 109.5 . . ?
H19A C19 H19C 109.5 . . ?
H19B C19 H19C 109.5 . . ?

loop_
_geom_bond_atom_site_label_1
_geom_bond_atom_site_label_2
_geom_bond_distance
_geom_bond_site_symmetry_2
_geom_bond_publ_flag
O1 C7 1.383(3) . ?
O1 C12 1.383(3) . ?
O2 C26 1.214(3) . ?
O3 C29 1.364(3) . ?
O3 H3 0.8200 . ?
N4 C27 1.269(3) . ?
N4 N3 1.376(2) . ?
N3 C26 1.372(3) . ?
N3 C10 1.494(3) . ?
O4 C30 1.359(3) . ?
O4 C31 1.418(4) . ?
C11 C12 1.373(3) . ?
C11 C14 1.405(3) . ?
C11 C10 1.516(3) . ?
C20 C21 1.380(3) . ?
C20 C25 1.380(3) . ?
C20 C10 1.518(3) . ?
C14 C15 1.371(3) . ?
C14 H14 0.9300 . ?
C12 C13 1.388(3) . ?
N1 C17 1.374(3) . ?
N1 C18 1.466(4) . ?
C9 C4 1.378(3) . ?
C9 C8 1.406(3) . ?
C9 H9 0.9300 . ?
C26 C25 1.478(3) . ?
C13 C17 1.394(3) . ?
C13 H13 0.9300 . ?
C17 C15 1.420(3) . ?
C15 C16 1.509(3) . ?
C25 C24 1.390(3) . ?
C8 C7 1.374(3) . ?
C8 C10 1.515(3) . ?
N2 C3 1.388(3) . ?
N2 C2 1.441(5) . ?
C7 C6 1.390(3) . ?
C4 C3 1.412(4) . ?
C4 C5 1.502(3) . ?
C34 C33 1.369(4) . ?
C34 C28 1.399(3) . ?
C34 H34 0.9300 . ?
C28 C29 1.397(3) . ?
C28 C27 1.458(3) . ?
C27 H27 0.9300 . ?
C21 C22 1.397(4) . ?
C21 H21 0.9300 . ?
C29 C30 1.405(3) . ?
C16 H16A 0.9600 . ?
C16 H16B 0.9600 . ?
C16 H16C 0.9600 . ?
C6 C3 1.391(4) . ?
C6 H6 0.9300 . ?
C24 C23 1.380(4) . ?
C24 H24 0.9300 . ?
C5 H5A 0.9600 . ?
C5 H5B 0.9600 . ?
C5 H5C 0.9600 . ?
C33 C32 1.388(4) . ?
C33 C35 1.528(4) . ?
C22 C23 1.383(4) . ?
C22 H22 0.9300 . ?
C30 C32 1.378(4) . ?
C23 H23 0.9300 . ?
C32 H32 0.9300 . ?
C35 C36 1.465(5) . ?
C35 H35A 0.9700 . ?
C35 H35B 0.9700 . ?
C36 C37 1.291(5) . ?
C36 H013 0.9300 . ?
C37 H37B 0.9300 . ?
C37 H37A 0.9300 . ?
C18 C19 1.451(6) . ?
C18 H18A 0.9700 . ?
C18 H18B 0.9700 . ?
C2 C1 1.465(8) . ?
C2 H2A 0.9700 . ?
C2 H2B 0.9700 . ?
C31 H31A 0.9600 . ?
C31 H31B 0.9600 . ?
C31 H31C 0.9600 . ?
C1 H1A 0.9600 . ?
C1 H1B 0.9600 . ?
C1 H1C 0.9600 . ?
C19 H19A 0.9600 . ?
C19 H19B 0.9600 . ?
C19 H19C 0.9600 . ?
